data_7119638
loop_
_publ_author_name
'Jandl, Christian'
'P\"othig, Alexander'

_publ_section_title
;
 A hybrid carbocyclic/N-heterocyclic carbene ligand.
;
_journal_issue 13
_journal_name_full 'Chemical communications (Cambridge, England)'
_journal_page_first 2098
_journal_page_last 2101
_journal_paper_doi 10.1039/c6cc08468k
_journal_volume 53
_journal_year 2017
_chemical_compound_source 'see text'
_chemical_formula_moiety 'C44 H50 Br2 N4 Pd2'
_chemical_formula_sum 'C44 H50 Br2 N4 Pd2'
_chemical_formula_weight 1007.48
_space_group_IT_number 15
_symmetry_cell_setting monoclinic
_symmetry_Int_Tables_number 15
_symmetry_space_group_name_Hall '-C 2yc'
_symmetry_space_group_name_H-M 'C 1 2/c 1'
_atom_sites_solution_hydrogens geom
_audit_update_record
;
2016-11-15 deposited with the CCDC.
2016-12-08 downloaded from the CCDC.
;
_cell_angle_alpha 90
_cell_angle_beta 110.780(3)
_cell_angle_gamma 90
_cell_formula_units_Z 4
_cell_length_a 17.4798(14)
_cell_length_b 16.3475(13)
_cell_length_c 17.1405(14)
_cell_measurement_reflns_used 9543
_cell_measurement_temperature 100
_cell_measurement_theta_max 30.0397
_cell_measurement_theta_min 2.4175
_cell_volume 4579.3(6)
_computing_cell_refinement 'SAINT (Bruker, 2012)'
_computing_data_collection 'APEX II Control Software (Bruker, 2013)'
_computing_data_reduction 'SAINT (Bruker, 2012)'
_computing_molecular_graphics 'PLATON (Spek, 2011)'
_computing_publication_material 'PLATON (Spek, 2011), enCIFer (Allen, 2004)'
_computing_structure_refinement 'SHELXL2014 (Sheldrick, 2014), SHELXLE (Huebschle, 2011)'
_computing_structure_solution 'SHELXS97 (Sheldrick, 1997)'
_diffrn_ambient_temperature 100
_diffrn_detector ' CCD plate '
_diffrn_detector_area_resol_mean 16
_diffrn_measured_fraction_theta_full 1.000
_diffrn_measured_fraction_theta_max 1.000
_diffrn_measurement_device ' \k-geometry diffractometer '
_diffrn_measurement_device_type ' Bruker APEX-II CCD '
_diffrn_measurement_method ' phi- and omega-rotation '
_diffrn_radiation_monochromator 'Triumph optic'
_diffrn_radiation_probe x-ray
_diffrn_radiation_source 'fine-focus sealed tube'
_diffrn_radiation_type MoK\a
_diffrn_radiation_wavelength 0.71073
_diffrn_reflns_av_R_equivalents 0.0249
_diffrn_reflns_av_sigmaI/netI 0.0125
_diffrn_reflns_limit_h_max 23
_diffrn_reflns_limit_h_min -23
_diffrn_reflns_limit_k_max 21
_diffrn_reflns_limit_k_min -21
_diffrn_reflns_limit_l_max 22
_diffrn_reflns_limit_l_min -22
_diffrn_reflns_number 69130
_diffrn_reflns_reduction_process
;
;
_diffrn_reflns_theta_full 25.24
_diffrn_reflns_theta_max 28.28
_diffrn_reflns_theta_min 1.76
_exptl_absorpt_coefficient_mu 2.562
_exptl_absorpt_correction_T_max 0.7460
_exptl_absorpt_correction_T_min 0.6933
_exptl_absorpt_correction_type multi-scan
_exptl_absorpt_process_details 'SADABS, Bruker, 2008b'
_exptl_crystal_colour 'dark red'
_exptl_crystal_density_diffrn 1.461
_exptl_crystal_density_method 'Not Measured'
_exptl_crystal_description fragment
_exptl_crystal_F_000 2016
_exptl_crystal_size_max 0.329
_exptl_crystal_size_mid 0.235
_exptl_crystal_size_min 0.196
_platon_squeeze_details
;
The unit cell contains 4 disordered molecules of diethyl ether on a special
position which were treated as a diffuse contribution to the overall 
scattering without specific atom positions by SQUEEZE/PLATON.
;
_refine_diff_density_max 0.686
_refine_diff_density_min -0.347
_refine_diff_density_rms 0.058
_refine_ls_extinction_method none
_refine_ls_goodness_of_fit_ref 1.052
_refine_ls_hydrogen_treatment constr
_refine_ls_matrix_type full
_refine_ls_number_parameters 239
_refine_ls_number_reflns 5676
_refine_ls_number_restraints 0
_refine_ls_restrained_S_all 1.052
_refine_ls_R_factor_all 0.0198
_refine_ls_R_factor_gt 0.0166
_refine_ls_shift/su_max 0.002
_refine_ls_shift/su_mean 0.000
_refine_ls_structure_factor_coef Fsqd
_refine_ls_weighting_details 'W=1/[\S^2^(FO^2^)+(0.0195P)^2^+5.7318P] WHERE P=(FO^2^+2FC^2^)/3'
_refine_ls_weighting_scheme calc
_refine_ls_wR_factor_gt 0.0418
_refine_ls_wR_factor_ref 0.0431
_reflns_number_gt 5184
_reflns_number_total 5676
_reflns_threshold_expression i>2\s(i)
_cod_data_source_file c6cc08468k2.cif
_cod_data_source_block compound_3
_cod_original_sg_symbol_H-M 'C 2/c'
_cod_database_code 7119638

loop_
_symmetry_equiv_pos_site_id
_symmetry_equiv_pos_as_xyz
1 x,y,z
2 -x,y,1/2-z
3 -x,-y,-z
4 x,-y,1/2+z
5 1/2+x,1/2+y,z
6 1/2-x,1/2+y,1/2-z
7 1/2-x,1/2-y,-z
8 1/2+x,1/2-y,1/2+z

loop_
_atom_site_aniso_label
_atom_site_aniso_U_11
_atom_site_aniso_U_22
_atom_site_aniso_U_33
_atom_site_aniso_U_23
_atom_site_aniso_U_13
_atom_site_aniso_U_12
Pd1 0.0111(1) 0.0120(1) 0.0114(1) 0.0007(1) 0.0038(1) -0.0004(1)
Br1 0.0163(1) 0.0199(1) 0.0218(1) -0.0017(1) 0.0072(1) 0.0035(1)
N1 0.0155(5) 0.0142(6) 0.0131(5) -0.0009(4) 0.0066(4) 0.0021(4)
N2 0.0177(6) 0.0156(6) 0.0149(6) -0.0005(5) 0.0064(5) 0.0046(5)
C1 0.0153(6) 0.0222(7) 0.0107(6) -0.0003(5) 0.0053(5) -0.0035(5)
C2 0.0157(6) 0.0215(7) 0.0144(7) 0.0062(6) 0.0043(5) 0.0007(5)
C3 0.0209(7) 0.0138(7) 0.0170(7) 0.0046(5) 0.0075(6) 0.0025(5)
C4 0.0200(7) 0.0128(7) 0.0153(7) 0.0011(5) 0.0063(6) -0.0028(5)
C5 0.0141(6) 0.0170(7) 0.0121(6) 0.0014(5) 0.0044(5) -0.0004(5)
C6 0.0145(6) 0.0147(7) 0.0109(6) 0.0014(5) 0.0062(5) 0.0027(5)
C7 0.0171(6) 0.0141(7) 0.0133(6) -0.0017(5) 0.0071(5) -0.0014(5)
C8 0.0141(6) 0.0135(6) 0.0146(6) 0.0009(5) 0.0077(5) 0.0004(5)
C9 0.0231(7) 0.0189(7) 0.0147(7) -0.0048(6) 0.0081(6) 0.0029(6)
C10 0.0257(7) 0.0186(7) 0.0166(7) -0.0040(6) 0.0088(6) 0.0046(6)
C11 0.0189(7) 0.0172(7) 0.0179(7) -0.0037(6) 0.0041(6) 0.0073(5)
C12 0.0258(7) 0.0177(7) 0.0155(7) -0.0034(6) 0.0048(6) 0.0076(6)
C13 0.0378(9) 0.0269(9) 0.0169(7) -0.0006(7) 0.0037(7) 0.0128(7)
C14 0.0283(9) 0.0357(10) 0.0245(9) -0.0108(7) -0.0048(7) 0.0169(7)
C15 0.0198(8) 0.0312(9) 0.0370(10) -0.0138(8) 0.0030(7) 0.0081(7)
C16 0.0211(7) 0.0210(8) 0.0331(9) -0.0071(7) 0.0100(7) 0.0058(6)
C17 0.0299(8) 0.0220(8) 0.0213(8) 0.0057(6) 0.0120(7) 0.0063(6)
C18 0.0473(11) 0.0342(10) 0.0297(9) 0.0137(8) 0.0213(9) 0.0141(8)
C19 0.0422(11) 0.0304(10) 0.0451(12) -0.0065(9) 0.0194(9) -0.0064(8)
C20 0.0287(9) 0.0290(10) 0.0678(14) 0.0074(9) 0.0289(10) 0.0077(7)
C21 0.0498(13) 0.0546(14) 0.0529(14) 0.0104(11) 0.0350(11) 0.0091(10)
C22 0.0399(12) 0.0324(11) 0.131(3) -0.0050(14) 0.0534(15) -0.0003(9)

loop_
_atom_site_label
_atom_site_type_symbol
_atom_site_thermal_displace_type
_atom_site_fract_x
_atom_site_fract_y
_atom_site_fract_z
_atom_site_occupancy
_atom_site_U_iso_or_equiv
_atom_site_calc_flag
_atom_site_refinement_flags
Pd1 Pd Uani 0.34376(2) 0.24805(2) 0.14806(2) 1.000 0.0116(1) d .
Br1 Br Uani 0.23734(2) 0.34044(2) 0.17347(2) 1.000 0.0192(1) d .
N1 N Uani 0.57703(7) 0.16928(7) 0.17801(7) 1.000 0.0139(3) d .
N2 N Uani 0.67871(7) 0.09719(8) 0.25349(8) 1.000 0.0159(3) d .
C1 C Uani 0.37398(9) 0.25059(9) 0.03922(9) 1.000 0.0159(4) d .
C2 C Uani 0.35741(9) 0.33201(9) 0.05194(9) 1.000 0.0175(4) d .
C3 C Uani 0.41333(9) 0.39167(9) 0.10557(9) 1.000 0.0170(4) d .
C4 C Uani 0.49369(9) 0.38343(9) 0.15154(9) 1.000 0.0160(4) d .
C5 C Uani 0.54408(8) 0.31126(9) 0.16594(9) 1.000 0.0145(4) d .
C6 C Uani 0.51748(8) 0.23357(9) 0.14869(9) 1.000 0.0129(4) d .
C7 C Uani 0.43452(8) 0.20407(9) 0.10176(9) 1.000 0.0144(4) d .
C8 C Uani 0.63731(8) 0.16704(8) 0.25514(9) 1.000 0.0134(3) d .
C9 C Uani 0.58145(9) 0.10140(9) 0.13050(9) 1.000 0.0185(4) d .
C10 C Uani 0.64529(9) 0.05605(10) 0.17786(9) 1.000 0.0200(4) d .
C11 C Uani 0.74735(9) 0.06503(9) 0.32171(9) 1.000 0.0187(4) d .
C12 C Uani 0.73145(10) 0.01144(9) 0.37739(9) 1.000 0.0204(4) d .
C13 C Uani 0.79900(11) -0.02532(11) 0.43717(10) 1.000 0.0288(5) d .
C14 C Uani 0.87790(11) -0.00845(12) 0.44072(11) 1.000 0.0333(5) d .
C15 C Uani 0.89143(10) 0.04658(11) 0.38671(12) 1.000 0.0313(5) d .
C16 C Uani 0.82662(10) 0.08478(10) 0.32486(11) 1.000 0.0250(5) d .
C17 C Uani 0.64515(10) -0.00944(10) 0.37185(10) 1.000 0.0236(5) d .
C18 C Uani 0.63689(13) -0.01148(12) 0.45812(12) 1.000 0.0350(6) d .
C19 C Uani 0.61783(13) -0.09099(12) 0.32668(14) 1.000 0.0382(6) d .
C20 C Uani 0.84243(12) 0.14022(12) 0.26156(15) 1.000 0.0387(6) d .
C21 C Uani 0.85562(14) 0.08748(15) 0.19313(15) 1.000 0.0479(8) d .
C22 C Uani 0.91545(14) 0.19766(14) 0.3001(2) 1.000 0.0615(11) d .
H1 H Uiso 0.33730 0.22180 -0.01190 1.000 0.0190 c RU
H2 H Uiso 0.30530 0.35470 0.01140 1.000 0.0210 c RU
H3 H Uiso 0.39020 0.44360 0.10870 1.000 0.0200 c RU
H4 H Uiso 0.52060 0.43190 0.17800 1.000 0.0190 c RU
H5 H Uiso 0.60160 0.31910 0.18990 1.000 0.0170 c RU
H7 H Uiso 0.43140 0.14390 0.09060 1.000 0.0170 c RU
H9 H Uiso 0.54610 0.08940 0.07520 1.000 0.0220 c RU
H10 H Uiso 0.66380 0.00600 0.16270 1.000 0.0240 c RU
H13 H Uiso 0.79080 -0.06250 0.47610 1.000 0.0350 c RU
H14 H Uiso 0.92300 -0.03530 0.48090 1.000 0.0400 c RU
H15 H Uiso 0.94600 0.05900 0.39150 1.000 0.0380 c RU
H17 H Uiso 0.60780 0.03420 0.33820 1.000 0.0280 c RU
H18A H Uiso 0.57910 -0.01740 0.45140 1.000 0.0530 c RU
H18B H Uiso 0.65830 0.03950 0.48790 1.000 0.0530 c RU
H18C H Uiso 0.66800 -0.05790 0.49020 1.000 0.0530 c RU
H19A H Uiso 0.56170 -0.10300 0.32290 1.000 0.0570 c RU
H19B H Uiso 0.65430 -0.13470 0.35780 1.000 0.0570 c RU
H19C H Uiso 0.62000 -0.08750 0.27040 1.000 0.0570 c RU
H20 H Uiso 0.79260 0.17450 0.23510 1.000 0.0460 c RU
H21A H Uiso 0.80790 0.05210 0.16790 1.000 0.0720 c RU
H21B H Uiso 0.90460 0.05360 0.21770 1.000 0.0720 c RU
H21C H Uiso 0.86280 0.12310 0.15020 1.000 0.0720 c RU
H22A H Uiso 0.91800 0.23700 0.25800 1.000 0.0920 c RU
H22B H Uiso 0.96610 0.16560 0.31980 1.000 0.0920 c RU
H22C H Uiso 0.90900 0.22710 0.34720 1.000 0.0920 c RU

loop_
_atom_type_symbol
_atom_type_description
_atom_type_scat_dispersion_real
_atom_type_scat_dispersion_imag
_atom_type_scat_source
C C 0.0033 0.0016 ' International Tables Vol C Tables 4.2.6.8 and 6.1.1.4'
H H 0.0000 0.0000 ' International Tables Vol C Tables 4.2.6.8 and 6.1.1.4'
Br Br -0.2901 2.4595 ' International Tables Vol C Tables 4.2.6.8 and 6.1.1.4'
N N 0.0061 0.0033 ' International Tables Vol C Tables 4.2.6.8 and 6.1.1.4'
Pd Pd -0.9988 1.0072 ' International Tables Vol C Tables 4.2.6.8 and 6.1.1.4'

loop_
_geom_angle_atom_site_label_1
_geom_angle_atom_site_label_2
_geom_angle_atom_site_label_3
_geom_angle
_geom_angle_site_symmetry_1
_geom_angle_site_symmetry_3
_geom_angle_publ_flag
Br1 Pd1 C1 124.42(4) . . yes
Br1 Pd1 C2 92.15(4) . . yes
Br1 Pd1 C7 161.11(4) . . yes
Br1 Pd1 C8 99.32(4) . 2_655 yes
C1 Pd1 C2 37.47(6) . . yes
C1 Pd1 C7 39.33(6) . . yes
C1 Pd1 C8 134.95(6) . 2_655 yes
C2 Pd1 C7 69.07(6) . . yes
C2 Pd1 C8 165.41(6) . 2_655 yes
C7 Pd1 C8 98.92(6) . 2_655 yes
C6 N1 C8 124.82(12) . . yes
C6 N1 C9 124.08(12) . . yes
C8 N1 C9 111.09(12) . . yes
C8 N2 C10 112.04(13) . . yes
C8 N2 C11 125.80(13) . . yes
C10 N2 C11 122.12(13) . . yes
Pd1 C1 C2 75.52(9) . . yes
Pd1 C1 C7 71.20(8) . . yes
C2 C1 C7 121.99(13) . . no
Pd1 C2 C1 67.01(8) . . yes
Pd1 C2 C3 99.82(9) . . yes
C1 C2 C3 127.46(15) . . no
C2 C3 C4 128.92(14) . . no
C3 C4 C5 128.86(14) . . no
C4 C5 C6 126.26(14) . . no
N1 C6 C5 117.45(13) . . yes
N1 C6 C7 113.77(12) . . yes
C5 C6 C7 128.77(14) . . no
Pd1 C7 C1 69.48(9) . . yes
Pd1 C7 C6 113.93(10) . . yes
C1 C7 C6 124.12(13) . . no
N1 C8 N2 103.65(12) . . yes
Pd1 C8 N1 127.66(10) 2_655 . yes
Pd1 C8 N2 128.63(11) 2_655 . yes
N1 C9 C10 106.98(13) . . yes
N2 C10 C9 106.25(14) . . yes
N2 C11 C12 118.21(14) . . yes
N2 C11 C16 118.16(14) . . yes
C12 C11 C16 123.47(15) . . no
C11 C12 C13 116.81(16) . . no
C11 C12 C17 122.28(14) . . no
C13 C12 C17 120.86(14) . . no
C12 C13 C14 121.07(16) . . no
C13 C14 C15 120.56(17) . . no
C14 C15 C16 121.28(18) . . no
C11 C16 C15 116.77(15) . . no
C11 C16 C20 122.60(16) . . no
C15 C16 C20 120.51(17) . . no
C12 C17 C18 112.07(14) . . no
C12 C17 C19 110.65(15) . . no
C18 C17 C19 110.43(15) . . no
C16 C20 C21 109.04(16) . . no
C16 C20 C22 113.2(2) . . no
C21 C20 C22 110.2(2) . . no
Pd1 C1 H1 119.00 . . no
C2 C1 H1 119.00 . . no
C7 C1 H1 119.00 . . no
Pd1 C2 H2 116.00 . . no
C1 C2 H2 116.00 . . no
C3 C2 H2 116.00 . . no
C2 C3 H3 116.00 . . no
C4 C3 H3 116.00 . . no
C3 C4 H4 116.00 . . no
C5 C4 H4 116.00 . . no
C4 C5 H5 117.00 . . no
C6 C5 H5 117.00 . . no
Pd1 C7 H7 114.00 . . no
C1 C7 H7 114.00 . . no
C6 C7 H7 114.00 . . no
N1 C9 H9 127.00 . . no
C10 C9 H9 126.00 . . no
N2 C10 H10 127.00 . . no
C9 C10 H10 127.00 . . no
C12 C13 H13 119.00 . . no
C14 C13 H13 119.00 . . no
C13 C14 H14 120.00 . . no
C15 C14 H14 120.00 . . no
C14 C15 H15 119.00 . . no
C16 C15 H15 119.00 . . no
C12 C17 H17 108.00 . . no
C18 C17 H17 108.00 . . no
C19 C17 H17 108.00 . . no
C17 C18 H18A 110.00 . . no
C17 C18 H18B 110.00 . . no
C17 C18 H18C 109.00 . . no
H18A C18 H18B 109.00 . . no
H18A C18 H18C 109.00 . . no
H18B C18 H18C 109.00 . . no
C17 C19 H19A 109.00 . . no
C17 C19 H19B 110.00 . . no
C17 C19 H19C 109.00 . . no
H19A C19 H19B 109.00 . . no
H19A C19 H19C 110.00 . . no
H19B C19 H19C 109.00 . . no
C16 C20 H20 108.00 . . no
C21 C20 H20 108.00 . . no
C22 C20 H20 108.00 . . no
C20 C21 H21A 109.00 . . no
C20 C21 H21B 109.00 . . no
C20 C21 H21C 109.00 . . no
H21A C21 H21B 109.00 . . no
H21A C21 H21C 110.00 . . no
H21B C21 H21C 109.00 . . no
C20 C22 H22A 109.00 . . no
C20 C22 H22B 109.00 . . no
C20 C22 H22C 110.00 . . no
H22A C22 H22B 109.00 . . no
H22A C22 H22C 109.00 . . no
H22B C22 H22C 109.00 . . no

loop_
_geom_bond_atom_site_label_1
_geom_bond_atom_site_label_2
_geom_bond_distance
_geom_bond_site_symmetry_2
_geom_bond_publ_flag
Pd1 Br1 2.5507(5) . yes
Pd1 C1 2.1120(16) . yes
Pd1 C2 2.2213(15) . yes
Pd1 C7 2.1347(15) . yes
Pd1 C8 2.0559(14) 2_655 yes
N1 C6 1.4386(19) . yes
N1 C8 1.3678(19) . yes
N1 C9 1.3947(19) . yes
N2 C8 1.3575(19) . yes
N2 C10 1.392(2) . yes
N2 C11 1.445(2) . yes
C1 C2 1.396(2) . no
C1 C7 1.429(2) . no
C2 C3 1.454(2) . no
C3 C4 1.352(2) . no
C4 C5 1.440(2) . no
C5 C6 1.349(2) . no
C6 C7 1.468(2) . no
C9 C10 1.346(2) . no
C11 C12 1.394(2) . no
C11 C16 1.405(2) . no
C12 C13 1.395(2) . no
C12 C17 1.516(3) . no
C13 C14 1.387(3) . no
C14 C15 1.370(3) . no
C15 C16 1.395(3) . no
C16 C20 1.513(3) . no
C17 C18 1.536(3) . no
C17 C19 1.531(3) . no
C20 C21 1.538(3) . no
C20 C22 1.533(3) . no
C1 H1 1.0000 . no
C2 H2 1.0000 . no
C3 H3 0.9500 . no
C4 H4 0.9500 . no
C5 H5 0.9500 . no
C7 H7 1.0000 . no
C9 H9 0.9500 . no
C10 H10 0.9500 . no
C13 H13 0.9500 . no
C14 H14 0.9500 . no
C15 H15 0.9500 . no
C17 H17 1.0000 . no
C18 H18A 0.9800 . no
C18 H18B 0.9800 . no
C18 H18C 0.9800 . no
C19 H19A 0.9800 . no
C19 H19B 0.9800 . no
C19 H19C 0.9800 . no
C20 H20 1.0000 . no
C21 H21A 0.9800 . no
C21 H21B 0.9800 . no
C21 H21C 0.9800 . no
C22 H22A 0.9800 . no
C22 H22B 0.9800 . no
C22 H22C 0.9800 . no

loop_
_geom_torsion_atom_site_label_1
_geom_torsion_atom_site_label_2
_geom_torsion_atom_site_label_3
_geom_torsion_atom_site_label_4
_geom_torsion
_geom_torsion_site_symmetry_1
_geom_torsion_site_symmetry_3
_geom_torsion_site_symmetry_4
_geom_torsion_publ_flag
Br1 Pd1 C1 C2 34.98(11) . . . no
Br1 Pd1 C1 C7 166.74(7) . . . no
C2 Pd1 C1 C7 131.76(13) . . . no
C7 Pd1 C1 C2 -131.76(13) . . . no
C8 Pd1 C1 C2 -160.97(9) 2_655 . . no
C8 Pd1 C1 C7 -29.21(12) 2_655 . . no
Br1 Pd1 C2 C1 -151.75(9) . . . no
Br1 Pd1 C2 C3 81.58(10) . . . no
C1 Pd1 C2 C3 -126.66(15) . . . no
C7 Pd1 C2 C1 30.41(9) . . . no
C7 Pd1 C2 C3 -96.26(11) . . . no
C1 Pd1 C7 C6 119.28(14) . . . no
C2 Pd1 C7 C1 -29.07(8) . . . no
C2 Pd1 C7 C6 90.21(11) . . . no
C8 Pd1 C7 C1 159.53(9) 2_655 . . no
C8 Pd1 C7 C6 -81.19(11) 2_655 . . no
Br1 Pd1 C8 N1 -95.77(13) . 2_655 2_655 no
Br1 Pd1 C8 N2 87.54(13) . 2_655 2_655 no
C1 Pd1 C8 N1 97.51(14) . 2_655 2_655 no
C1 Pd1 C8 N2 -79.17(16) . 2_655 2_655 no
C7 Pd1 C8 N1 79.27(13) . 2_655 2_655 no
C7 Pd1 C8 N2 -97.42(14) . 2_655 2_655 no
C8 N1 C6 C5 42.5(2) . . . no
C8 N1 C6 C7 -138.55(14) . . . no
C9 N1 C6 C5 -136.45(15) . . . no
C9 N1 C6 C7 42.52(19) . . . no
C6 N1 C8 N2 -178.60(13) . . . no
C6 N1 C8 Pd1 4.1(2) . . 2_655 no
C9 N1 C8 N2 0.45(16) . . . no
C9 N1 C8 Pd1 -176.88(11) . . 2_655 no
C6 N1 C9 C10 178.79(14) . . . no
C8 N1 C9 C10 -0.27(18) . . . no
C10 N2 C8 N1 -0.47(16) . . . no
C10 N2 C8 Pd1 176.83(11) . . 2_655 no
C11 N2 C8 N1 -177.92(14) . . . no
C11 N2 C8 Pd1 -0.6(2) . . 2_655 no
C8 N2 C10 C9 0.32(18) . . . no
C11 N2 C10 C9 177.88(14) . . . no
C8 N2 C11 C12 90.05(18) . . . no
C8 N2 C11 C16 -94.46(19) . . . no
C10 N2 C11 C12 -87.16(18) . . . no
C10 N2 C11 C16 88.33(18) . . . no
Pd1 C1 C2 C3 84.74(16) . . . no
C7 C1 C2 Pd1 -56.37(14) . . . no
C7 C1 C2 C3 28.4(3) . . . no
Pd1 C1 C7 C6 -105.64(14) . . . no
C2 C1 C7 Pd1 58.39(14) . . . no
C2 C1 C7 C6 -47.3(2) . . . no
Pd1 C2 C3 C4 71.89(18) . . . no
C1 C2 C3 C4 3.4(3) . . . no
C2 C3 C4 C5 -6.2(3) . . . no
C3 C4 C5 C6 -13.2(3) . . . no
C4 C5 C6 N1 -171.89(13) . . . no
C4 C5 C6 C7 9.3(3) . . . no
N1 C6 C7 Pd1 126.18(11) . . . no
N1 C6 C7 C1 -153.18(14) . . . no
C5 C6 C7 Pd1 -55.00(19) . . . no
C5 C6 C7 C1 25.6(2) . . . no
N1 C9 C10 N2 -0.03(17) . . . no
N2 C11 C12 C13 173.35(14) . . . no
N2 C11 C12 C17 -4.1(2) . . . no
C16 C11 C12 C13 -1.9(2) . . . no
C16 C11 C12 C17 -179.31(15) . . . no
N2 C11 C16 C15 -174.02(15) . . . no
N2 C11 C16 C20 2.0(2) . . . no
C12 C11 C16 C15 1.2(2) . . . no
C12 C11 C16 C20 177.28(16) . . . no
C11 C12 C13 C14 0.4(2) . . . no
C17 C12 C13 C14 177.86(16) . . . no
C11 C12 C17 C18 -137.92(16) . . . no
C11 C12 C17 C19 98.35(18) . . . no
C13 C12 C17 C18 44.8(2) . . . no
C13 C12 C17 C19 -78.97(19) . . . no
C12 C13 C14 C15 1.7(3) . . . no
C13 C14 C15 C16 -2.4(3) . . . no
C14 C15 C16 C11 1.0(3) . . . no
C14 C15 C16 C20 -175.16(18) . . . no
C11 C16 C20 C21 -95.7(2) . . . no
C11 C16 C20 C22 141.29(19) . . . no
C15 C16 C20 C21 80.2(2) . . . no
C15 C16 C20 C22 -42.8(3) . . . no

loop_
_platon_squeeze_void_nr
_platon_squeeze_void_average_x
_platon_squeeze_void_average_y
_platon_squeeze_void_average_z
_platon_squeeze_void_volume
_platon_squeeze_void_count_electrons
_platon_squeeze_void_content
1 0.250 0.250 0.500 188 33 ' '
2 0.750 0.250 1.000 187 33 ' '
3 -0.250 0.750 0.500 188 33 ' '
4 1.250 0.750 1.000 187 33 ' '
